data_7115349
loop_
_publ_author_name
'Renta Jonathan Chew'
'Kai Yuan Teo'
'Yinhua Huang'
'Bin-Bin Li'
'Yongxin Li'
'Sumod A. Pullarkat'
'Pak-Hing Leung'

_publ_section_title
;
 Enantioselective phospha-Michael addition of diarylphosphines to
 beta,gamma-unsaturated alpha-ketoesters and amides
;
_journal_name_full Chem.Commun.
_journal_page_first 8768
_journal_paper_doi 10.1039/C4cc01610F
_journal_volume 50
_journal_year 2014
_chemical_absolute_configuration ad
_chemical_formula_sum 'C37 H36 N O3 P Pd'
_chemical_formula_weight 680.04
_space_group_crystal_system orthorhombic
_space_group_IT_number 19
_space_group_name_Hall 'P 2ac 2ab'
_space_group_name_H-M_alt 'P 21 21 21'
_symmetry_space_group_name_Hall 'P 2ac 2ab'
_symmetry_space_group_name_H-M 'P 21 21 21'
_atom_sites_solution_hydrogens geom
_cell_angle_alpha 90
_cell_angle_beta 90
_cell_angle_gamma 90
_cell_formula_units_Z 4
_cell_length_a 10.06410(10)
_cell_length_b 11.7975(2)
_cell_length_c 26.1920(4)
_cell_measurement_reflns_used 9989
_cell_measurement_temperature 103.(2)
_cell_measurement_theta_max 30.9255
_cell_measurement_theta_min 2.7716
_cell_volume 3109.81(8)
_computing_cell_refinement 'SAINT V8.32B (Bruker AXS Inc., 2013)'
_computing_data_collection 'Bruker APEX2'
_computing_data_reduction 'SAINT V8.32B (Bruker AXS Inc., 2013)'
_computing_molecular_graphics 'Bruker SHELXTL'
_computing_publication_material 'Bruker SHELXTL'
_computing_structure_refinement 'SHELXL-2013 (Sheldrick, 2013)'
_computing_structure_solution 'SHELXS-97 (Sheldrick 2008)'
_diffrn_ambient_temperature 103.(2)
_diffrn_detector_area_resol_mean 8.3333
_diffrn_measured_fraction_theta_full 0.993
_diffrn_measured_fraction_theta_max 0.993
_diffrn_measurement_device_type 'Bruker APEX-II CCD'
_diffrn_measurement_method '\f and \w scans'
_diffrn_radiation_monochromator graphite
_diffrn_radiation_type MoK\a
_diffrn_radiation_wavelength 0.71073
_diffrn_reflns_av_R_equivalents 0.0362
_diffrn_reflns_limit_h_max 10
_diffrn_reflns_limit_h_min -14
_diffrn_reflns_limit_k_max 17
_diffrn_reflns_limit_k_min -17
_diffrn_reflns_limit_l_max 37
_diffrn_reflns_limit_l_min -37
_diffrn_reflns_number 29841
_diffrn_reflns_theta_full 31.03
_diffrn_reflns_theta_max 31.03
_diffrn_reflns_theta_min 3.45
_exptl_absorpt_coefficient_mu 0.686
_exptl_absorpt_correction_T_max 0.90
_exptl_absorpt_correction_T_min 0.76
_exptl_absorpt_correction_type multi-scan
_exptl_absorpt_process_details 'SADABS V2012/1 (Bruker AXS Inc.)'
_exptl_crystal_colour yellow
_exptl_crystal_density_diffrn 1.452
_exptl_crystal_density_method 'not measured'
_exptl_crystal_description block
_exptl_crystal_F_000 1400
_exptl_crystal_size_max 0.400
_exptl_crystal_size_mid 0.240
_exptl_crystal_size_min 0.160
_refine_diff_density_max 0.455
_refine_diff_density_min -0.728
_refine_ls_abs_structure_details
;
Flack x determined using 4092 quotients [(I+)-(I-)]/[(I+)+(I-)]
(Parsons and Flack (2004), Acta Cryst. A60, s61).
;
_refine_ls_abs_structure_Flack -0.018(9)
_refine_ls_extinction_method none
_refine_ls_goodness_of_fit_ref 1.026
_refine_ls_hydrogen_treatment constr
_refine_ls_matrix_type full
_refine_ls_number_parameters 392
_refine_ls_number_reflns 9892
_refine_ls_number_restraints 0
_refine_ls_restrained_S_all 1.026
_refine_ls_R_factor_all 0.0278
_refine_ls_R_factor_gt 0.0260
_refine_ls_shift/su_max 0.001
_refine_ls_shift/su_mean 0.000
_refine_ls_structure_factor_coef Fsqd
_refine_ls_weighting_details 'w=1/[\s^2^(Fo^2^)+(0.0241P)^2^+0.8635P] where P=(Fo^2^+2Fc^2^)/3'
_refine_ls_weighting_scheme calc
_refine_ls_wR_factor_gt 0.0573
_refine_ls_wR_factor_ref 0.0583
_reflns_number_gt 9465
_reflns_number_total 9892
_reflns_threshold_expression 'I > 2\s(I)'
_cod_data_source_file c4cc01610f2.cif
_cod_data_source_block I
_cod_database_code 7115349

loop_
_space_group_symop_operation_xyz
'x, y, z'
'-x+1/2, -y, z+1/2'
'-x, y+1/2, -z+1/2'
'x+1/2, -y+1/2, -z'

loop_
_atom_site_type_symbol
_atom_site_label
_atom_site_fract_x
_atom_site_fract_y
_atom_site_fract_z
_atom_site_U_iso_or_equiv
_atom_site_adp_type
_atom_site_calc_flag
_atom_site_refinement_flags_adp
_atom_site_refinement_flags_posn
_atom_site_occupancy
Pd Pd1 0.68289(2) 0.64927(2) 0.11291(2) 0.01047(4) Uani d . . 1
C C1 0.7486(2) 0.6178(2) 0.18327(9) 0.0131(4) Uani d . . 1
C C2 0.7405(3) 0.5144(2) 0.21124(10) 0.0174(5) Uani d . . 1
H H2 0.6959 0.4513 0.1966 0.021 Uiso calc U R 1
C C3 0.7960(3) 0.5041(2) 0.25887(10) 0.0176(5) Uani d . . 1
H H3 0.7918 0.4334 0.2761 0.021 Uiso calc U R 1
C C4 0.8590(3) 0.5970(2) 0.28267(10) 0.0158(5) Uani d . . 1
C C5 0.9111(3) 0.5892(2) 0.33298(10) 0.0202(5) Uani d . . 1
H H5 0.9072 0.5189 0.3506 0.024 Uiso calc U R 1
C C6 0.9668(3) 0.6812(3) 0.35645(10) 0.0226(6) Uani d . . 1
H H6 1.0002 0.6748 0.3903 0.027 Uiso calc U R 1
C C7 0.9747(3) 0.7860(3) 0.33024(11) 0.0215(5) Uani d . . 1
H H7 1.0126 0.8501 0.3467 0.026 Uiso calc U R 1
C C8 0.9279(3) 0.7956(2) 0.28126(10) 0.0177(5) Uani d . . 1
H H8 0.9354 0.8661 0.264 0.021 Uiso calc U R 1
C C9 0.8685(2) 0.7019(2) 0.25577(9) 0.0139(4) Uani d . . 1
C C10 0.8169(3) 0.70772(19) 0.20511(9) 0.0128(4) Uani d . . 1
C C11 0.8288(3) 0.81513(19) 0.17383(9) 0.0145(4) Uani d . . 1
H H11 0.9156 0.8524 0.1819 0.017 Uiso calc U R 1
C C12 0.7164(3) 0.8970(2) 0.18673(11) 0.0217(6) Uani d . . 1
H H12A 0.7338 0.9705 0.1707 0.032 Uiso calc U R 1
H H12B 0.7111 0.9066 0.2238 0.032 Uiso calc U R 1
H H12C 0.6322 0.8664 0.174 0.032 Uiso calc U R 1
C C13 0.9598(2) 0.7334(2) 0.10438(10) 0.0186(5) Uani d . . 1
H H13A 0.9566 0.7047 0.0693 0.028 Uiso calc U R 1
H H13B 0.9823 0.6712 0.1277 0.028 Uiso calc U R 1
H H13C 1.0275 0.7929 0.1069 0.028 Uiso calc U R 1
C C14 0.8021(3) 0.8768(2) 0.08361(10) 0.0186(5) Uani d . . 1
H H14A 0.8666 0.9374 0.0901 0.028 Uiso calc U R 1
H H14B 0.712 0.9055 0.0895 0.028 Uiso calc U R 1
H H14C 0.8102 0.8513 0.0481 0.028 Uiso calc U R 1
C C15 0.9120(3) 0.6330(3) -0.08058(13) 0.0314(7) Uani d . . 1
H H15A 0.9441 0.5547 -0.0786 0.047 Uiso calc U R 1
H H15B 0.9873 0.6852 -0.0772 0.047 Uiso calc U R 1
H H15C 0.8683 0.6453 -0.1136 0.047 Uiso calc U R 1
C C16 0.7232(3) 0.5746(2) -0.03583(10) 0.0156(5) Uani d . . 1
C C17 0.6278(2) 0.5989(2) 0.00684(9) 0.0133(4) Uani d . . 1
C C18 0.5243(2) 0.5270(2) 0.01194(9) 0.0140(4) Uani d . . 1
H H18 0.5176 0.4625 -0.0096 0.017 Uiso calc U R 1
C C19 0.4202(2) 0.5485(2) 0.05145(9) 0.0131(4) Uani d . . 1
H H19 0.3941 0.6299 0.0476 0.016 Uiso calc U R 1
C C20 0.2950(2) 0.4806(2) 0.04342(9) 0.0137(5) Uani d . . 1
C C21 0.1740(3) 0.5363(2) 0.03744(9) 0.0169(4) Uani d . . 1
H H21 0.1712 0.6168 0.0385 0.02 Uiso calc U R 1
C C22 0.0570(3) 0.4755(3) 0.02996(11) 0.0217(6) Uani d . . 1
H H22 -0.0249 0.5146 0.0262 0.026 Uiso calc U R 1
C C23 0.0598(3) 0.3582(3) 0.02806(10) 0.0228(5) Uani d . . 1
H H23 -0.0202 0.3167 0.0235 0.027 Uiso calc U R 1
C C24 0.1805(3) 0.3013(2) 0.03287(10) 0.0212(5) Uani d . . 1
H H24 0.1829 0.2209 0.0311 0.025 Uiso calc U R 1
C C25 0.2969(3) 0.3618(2) 0.04018(9) 0.0170(5) Uani d . . 1
H H25 0.3789 0.3224 0.043 0.02 Uiso calc U R 1
C C26 0.5267(2) 0.3854(2) 0.12550(9) 0.0143(5) Uani d . . 1
C C27 0.6361(3) 0.3360(2) 0.10141(10) 0.0192(5) Uani d . . 1
H H27 0.6995 0.3824 0.0846 0.023 Uiso calc U R 1
C C28 0.6523(3) 0.2188(2) 0.10196(11) 0.0251(6) Uani d . . 1
H H28 0.7264 0.1852 0.0854 0.03 Uiso calc U R 1
C C29 0.5601(3) 0.1513(3) 0.12680(12) 0.0279(6) Uani d . . 1
H H29 0.5704 0.0713 0.1267 0.034 Uiso calc U R 1
C C30 0.4536(3) 0.1995(2) 0.15158(13) 0.0280(7) Uani d . . 1
H H30 0.3914 0.1526 0.1689 0.034 Uiso calc U R 1
C C31 0.4364(3) 0.3166(2) 0.15144(11) 0.0198(5) Uani d . . 1
H H31 0.3634 0.3495 0.169 0.024 Uiso calc U R 1
C C32 0.3825(2) 0.5824(2) 0.16387(10) 0.0132(4) Uani d . . 1
C C33 0.4237(2) 0.6583(2) 0.20151(9) 0.0174(5) Uani d . . 1
H H33 0.5126 0.6853 0.2016 0.021 Uiso calc U R 1
C C34 0.3356(3) 0.6947(2) 0.23893(11) 0.0210(6) Uani d . . 1
H H34 0.3649 0.7458 0.2646 0.025 Uiso calc U R 1
C C35 0.2052(2) 0.6568(3) 0.23897(10) 0.0198(5) Uani d . . 1
H H35 0.1455 0.6811 0.2648 0.024 Uiso calc U R 1
C C36 0.1623(2) 0.5831(2) 0.20103(10) 0.0163(5) Uani d . . 1
H H36 0.0724 0.5584 0.2006 0.02 Uiso calc U R 1
C C37 0.2497(2) 0.5455(2) 0.16386(10) 0.0143(4) Uani d . . 1
H H37 0.2198 0.4945 0.1383 0.017 Uiso calc U R 1
N N1 0.8286(2) 0.78067(16) 0.11842(8) 0.0131(4) Uani d . . 1
O O1 0.65031(18) 0.68864(14) 0.03573(7) 0.0147(3) Uani d . . 1
O O2 0.8185(2) 0.65331(17) -0.03993(8) 0.0233(4) Uani d . . 1
O O3 0.7174(2) 0.4938(2) -0.06393(9) 0.0344(6) Uani d . . 1
P P1 0.50317(6) 0.53657(5) 0.11627(3) 0.01137(11) Uani d . . 1

loop_
_atom_site_aniso_label
_atom_site_aniso_U_11
_atom_site_aniso_U_22
_atom_site_aniso_U_33
_atom_site_aniso_U_12
_atom_site_aniso_U_13
_atom_site_aniso_U_23
Pd1 0.00988(7) 0.00999(7) 0.01155(7) -0.00034(6) -0.00050(6) 0.00058(7)
C1 0.0109(10) 0.0144(11) 0.0140(10) 0.0007(8) -0.0013(8) 0.0023(8)
C2 0.0179(12) 0.0151(12) 0.0192(12) -0.0017(9) -0.0007(9) 0.0012(9)
C3 0.0199(13) 0.0162(12) 0.0167(11) 0.0007(9) -0.0011(9) 0.0046(9)
C4 0.0134(10) 0.0216(13) 0.0124(10) 0.0032(9) 0.0006(8) 0.0006(9)
C5 0.0203(12) 0.0263(14) 0.0141(11) 0.0057(10) 0.0006(9) 0.0013(10)
C6 0.0225(13) 0.0313(16) 0.0140(11) 0.0080(11) -0.0028(10) -0.0040(10)
C7 0.0203(13) 0.0251(14) 0.0190(12) 0.0046(10) -0.0029(10) -0.0064(11)
C8 0.0162(12) 0.0181(12) 0.0189(12) 0.0034(9) -0.0019(9) -0.0029(10)
C9 0.0112(10) 0.0170(12) 0.0134(11) 0.0031(9) 0.0012(8) -0.0008(9)
C10 0.0102(9) 0.0133(10) 0.0151(10) 0.0013(9) -0.0005(9) 0.0003(8)
C11 0.0161(11) 0.0125(10) 0.0149(10) -0.0011(9) -0.0033(9) 0.0001(8)
C12 0.0276(14) 0.0159(12) 0.0215(12) 0.0072(10) -0.0035(10) -0.0006(10)
C13 0.0124(10) 0.0224(13) 0.0210(13) 0.0007(9) 0.0014(9) 0.0015(10)
C14 0.0205(12) 0.0155(12) 0.0198(11) -0.0030(9) -0.0030(9) 0.0061(9)
C15 0.0278(14) 0.0243(16) 0.0420(17) -0.0068(12) 0.0224(13) -0.0083(13)
C16 0.0138(11) 0.0189(12) 0.0142(10) -0.0039(9) -0.0008(8) 0.0006(9)
C17 0.0143(10) 0.0144(11) 0.0111(10) -0.0003(9) -0.0020(8) 0.0014(8)
C18 0.0135(11) 0.0150(12) 0.0134(10) -0.0017(9) -0.0006(8) -0.0006(9)
C19 0.0110(10) 0.0127(11) 0.0155(11) -0.0018(8) -0.0008(8) 0.0002(9)
C20 0.0135(12) 0.0161(11) 0.0113(10) -0.0016(8) -0.0011(8) 0.0001(8)
C21 0.0161(11) 0.0174(11) 0.0171(10) 0.0011(10) 0.0000(10) 0.0004(9)
C22 0.0125(12) 0.0302(15) 0.0225(13) -0.0019(10) -0.0015(9) -0.0005(11)
C23 0.0191(12) 0.0294(15) 0.0199(11) -0.0093(12) -0.0024(9) -0.0022(12)
C24 0.0263(13) 0.0188(12) 0.0185(11) -0.0074(12) -0.0016(12) -0.0019(9)
C25 0.0179(12) 0.0164(12) 0.0166(10) -0.0010(10) -0.0006(8) -0.0002(10)
C26 0.0151(11) 0.0114(10) 0.0165(11) 0.0008(8) -0.0034(8) -0.0009(8)
C27 0.0203(11) 0.0173(12) 0.0200(12) 0.0041(10) -0.0014(9) -0.0017(10)
C28 0.0276(15) 0.0200(13) 0.0277(15) 0.0106(10) -0.0066(10) -0.0065(11)
C29 0.0323(14) 0.0110(11) 0.0404(16) 0.0040(12) -0.0177(12) -0.0032(12)
C30 0.0253(14) 0.0178(13) 0.0411(18) -0.0046(11) -0.0094(13) 0.0097(12)
C31 0.0154(12) 0.0169(12) 0.0270(14) 0.0001(9) -0.0016(10) 0.0044(10)
C32 0.0138(11) 0.0119(11) 0.0138(10) 0.0028(8) 0.0010(8) 0.0008(9)
C33 0.0140(10) 0.0188(12) 0.0194(11) 0.0019(10) -0.0001(8) -0.0039(10)
C34 0.0188(14) 0.0241(13) 0.0202(12) 0.0042(10) 0.0000(10) -0.0078(10)
C35 0.0170(12) 0.0231(13) 0.0192(11) 0.0080(11) 0.0036(8) -0.0010(11)
C36 0.0109(12) 0.0201(12) 0.0179(11) 0.0023(9) 0.0018(8) 0.0042(9)
C37 0.0146(11) 0.0151(11) 0.0133(10) -0.0004(9) 0.0004(8) 0.0010(9)
N1 0.0126(9) 0.0126(8) 0.0142(9) 0.0004(7) -0.0013(8) 0.0024(7)
O1 0.0186(9) 0.0120(8) 0.0134(8) -0.0021(6) -0.0010(6) 0.0000(6)
O2 0.0197(8) 0.0167(8) 0.0336(10) -0.0054(10) 0.0126(8) -0.0061(8)
O3 0.0383(13) 0.0370(13) 0.0277(11) -0.0209(10) 0.0174(9) -0.0188(10)
P1 0.0109(2) 0.0108(3) 0.0123(3) -0.00008(19) 0.0005(2) -0.0001(2)

loop_
_atom_type_symbol
_atom_type_description
_atom_type_scat_dispersion_real
_atom_type_scat_dispersion_imag
_atom_type_scat_source
C C 0.0033 0.0016 'International Tables Vol C Tables 4.2.6.8 and 6.1.1.4'
H H 0.0000 0.0000 'International Tables Vol C Tables 4.2.6.8 and 6.1.1.4'
N N 0.0061 0.0033 'International Tables Vol C Tables 4.2.6.8 and 6.1.1.4'
O O 0.0106 0.0060 'International Tables Vol C Tables 4.2.6.8 and 6.1.1.4'
P P 0.1023 0.0942 'International Tables Vol C Tables 4.2.6.8 and 6.1.1.4'
Pd Pd -0.9988 1.0072 'International Tables Vol C Tables 4.2.6.8 and 6.1.1.4'

loop_
_geom_angle_atom_site_label_1
_geom_angle_atom_site_label_2
_geom_angle_atom_site_label_3
_geom_angle
C1 Pd1 O1 169.49(8)
C1 Pd1 N1 81.09(9)
O1 Pd1 N1 90.67(7)
C1 Pd1 P1 96.94(7)
O1 Pd1 P1 92.46(5)
N1 Pd1 P1 168.05(6)
C10 C1 C2 118.1(2)
C10 C1 Pd1 113.77(17)
C2 C1 Pd1 128.01(19)
C3 C2 C1 121.3(2)
C3 C2 H2 119.4
C1 C2 H2 119.4
C2 C3 C4 121.1(2)
C2 C3 H3 119.5
C4 C3 H3 119.5
C3 C4 C5 121.7(2)
C3 C4 C9 119.0(2)
C5 C4 C9 119.3(2)
C6 C5 C4 121.1(3)
C6 C5 H5 119.4
C4 C5 H5 119.4
C5 C6 C7 119.9(2)
C5 C6 H6 120.1
C7 C6 H6 120.1
C8 C7 C6 120.4(3)
C8 C7 H7 119.8
C6 C7 H7 119.8
C7 C8 C9 121.3(3)
C7 C8 H8 119.4
C9 C8 H8 119.4
C8 C9 C10 123.5(2)
C8 C9 C4 118.0(2)
C10 C9 C4 118.4(2)
C1 C10 C9 121.8(2)
C1 C10 C11 117.1(2)
C9 C10 C11 121.0(2)
N1 C11 C10 107.18(18)
N1 C11 C12 112.5(2)
C10 C11 C12 110.6(2)
N1 C11 H11 108.8
C10 C11 H11 108.8
C12 C11 H11 108.8
C11 C12 H12A 109.5
C11 C12 H12B 109.5
H12A C12 H12B 109.5
C11 C12 H12C 109.5
H12A C12 H12C 109.5
H12B C12 H12C 109.5
N1 C13 H13A 109.5
N1 C13 H13B 109.5
H13A C13 H13B 109.5
N1 C13 H13C 109.5
H13A C13 H13C 109.5
H13B C13 H13C 109.5
N1 C14 H14A 109.5
N1 C14 H14B 109.5
H14A C14 H14B 109.5
N1 C14 H14C 109.5
H14A C14 H14C 109.5
H14B C14 H14C 109.5
O2 C15 H15A 109.5
O2 C15 H15B 109.5
H15A C15 H15B 109.5
O2 C15 H15C 109.5
H15A C15 H15C 109.5
H15B C15 H15C 109.5
O3 C16 O2 122.3(2)
O3 C16 C17 125.0(2)
O2 C16 C17 112.7(2)
O1 C17 C18 125.4(2)
O1 C17 C16 118.0(2)
C18 C17 C16 116.6(2)
C17 C18 C19 120.2(2)
C17 C18 H18 119.9
C19 C18 H18 119.9
C18 C19 C20 113.5(2)
C18 C19 P1 107.35(16)
C20 C19 P1 116.94(17)
C18 C19 H19 106.1
C20 C19 H19 106.1
P1 C19 H19 106.1
C21 C20 C25 118.4(2)
C21 C20 C19 119.7(2)
C25 C20 C19 121.9(2)
C22 C21 C20 120.8(2)
C22 C21 H21 119.6
C20 C21 H21 119.6
C23 C22 C21 120.2(3)
C23 C22 H22 119.9
C21 C22 H22 119.9
C22 C23 C24 119.7(3)
C22 C23 H23 120.1
C24 C23 H23 120.1
C25 C24 C23 120.1(2)
C25 C24 H24 119.9
C23 C24 H24 119.9
C24 C25 C20 120.7(2)
C24 C25 H25 119.6
C20 C25 H25 119.6
C31 C26 C27 119.4(2)
C31 C26 P1 123.5(2)
C27 C26 P1 116.9(2)
C28 C27 C26 120.2(3)
C28 C27 H27 119.9
C26 C27 H27 119.9
C29 C28 C27 119.8(3)
C29 C28 H28 120.1
C27 C28 H28 120.1
C30 C29 C28 120.4(3)
C30 C29 H29 119.8
C28 C29 H29 119.8
C29 C30 C31 120.3(3)
C29 C30 H30 119.8
C31 C30 H30 119.8
C30 C31 C26 119.9(3)
C30 C31 H31 120.1
C26 C31 H31 120.1
C33 C32 C37 118.8(2)
C33 C32 P1 118.40(19)
C37 C32 P1 122.79(19)
C34 C33 C32 120.5(2)
C34 C33 H33 119.8
C32 C33 H33 119.8
C35 C34 C33 120.3(3)
C35 C34 H34 119.8
C33 C34 H34 119.8
C34 C35 C36 119.7(2)
C34 C35 H35 120.1
C36 C35 H35 120.1
C37 C36 C35 120.4(2)
C37 C36 H36 119.8
C35 C36 H36 119.8
C36 C37 C32 120.3(2)
C36 C37 H37 119.9
C32 C37 H37 119.9
C14 N1 C13 107.26(19)
C14 N1 C11 112.75(18)
C13 N1 C11 109.86(19)
C14 N1 Pd1 113.00(15)
C13 N1 Pd1 108.77(15)
C11 N1 Pd1 105.15(14)
C17 O1 Pd1 113.63(15)
C16 O2 C15 114.3(2)
C26 P1 C32 106.69(11)
C26 P1 C19 104.45(11)
C32 P1 C19 107.26(11)
C26 P1 Pd1 118.79(8)
C32 P1 Pd1 112.82(8)
C19 P1 Pd1 105.99(8)

loop_
_geom_bond_atom_site_label_1
_geom_bond_atom_site_label_2
_geom_bond_distance
Pd1 C1 1.993(2)
Pd1 O1 2.1001(18)
Pd1 N1 2.139(2)
Pd1 P1 2.2465(6)
C1 C10 1.387(3)
C1 C2 1.425(3)
C2 C3 1.372(4)
C2 H2 0.95
C3 C4 1.411(4)
C3 H3 0.95
C4 C5 1.421(4)
C4 C9 1.427(4)
C5 C6 1.368(4)
C5 H5 0.95
C6 C7 1.417(4)
C6 H6 0.95
C7 C8 1.371(4)
C7 H7 0.95
C8 C9 1.423(4)
C8 H8 0.95
C9 C10 1.427(3)
C10 C11 1.514(3)
C11 N1 1.507(3)
C11 C12 1.525(4)
C11 H11 1.0
C12 H12A 0.98
C12 H12B 0.98
C12 H12C 0.98
C13 N1 1.480(3)
C13 H13A 0.98
C13 H13B 0.98
C13 H13C 0.98
C14 N1 1.480(3)
C14 H14A 0.98
C14 H14B 0.98
C14 H14C 0.98
C15 O2 1.441(3)
C15 H15A 0.98
C15 H15B 0.98
C15 H15C 0.98
C16 O3 1.206(3)
C16 O2 1.339(3)
C16 C17 1.501(4)
C17 O1 1.321(3)
C17 C18 1.351(3)
C18 C19 1.494(3)
C18 H18 0.95
C19 C20 1.507(3)
C19 P1 1.897(2)
C19 H19 1.0
C20 C21 1.394(4)
C20 C25 1.404(4)
C21 C22 1.392(4)
C21 H21 0.95
C22 C23 1.386(5)
C22 H22 0.95
C23 C24 1.393(4)
C23 H23 0.95
C24 C25 1.385(4)
C24 H24 0.95
C25 H25 0.95
C26 C31 1.395(4)
C26 C27 1.396(4)
C26 P1 1.815(2)
C27 C28 1.393(4)
C27 H27 0.95
C28 C29 1.385(5)
C28 H28 0.95
C29 C30 1.376(5)
C29 H29 0.95
C30 C31 1.392(4)
C30 H30 0.95
C31 H31 0.95
C32 C33 1.395(4)
C32 C37 1.405(3)
C32 P1 1.823(3)
C33 C34 1.390(4)
C33 H33 0.95
C34 C35 1.386(4)
C34 H34 0.95
C35 C36 1.389(4)
C35 H35 0.95
C36 C37 1.385(3)
C36 H36 0.95
C37 H37 0.95
